data_1559277
loop_
_publ_author_name
'Ren, Shuyue'
'Jiao, Lingtai'
'Yang, Shiying'
'Zhang, Li'
'Song, Junke'
'Yu, Haoying'
'Wang, Jingrong'
'Lv, Tingting'
'Sun, Lan'
'Lu, Yang'
'Du, Guanhua'

_publ_section_title
;
 A Novel Co-Crystal of Bexarotene and Ligustrazine Improves
 Pharmacokinetics and Tissue Distribution of Bexarotene in SD Rats.
;
_journal_issue 10
_journal_name_full Pharmaceutics
_journal_page_first 906
_journal_paper_doi 10.3390/pharmaceutics12100906
_journal_volume 12
_journal_year 2020
_chemical_formula_moiety 'C24 H28 O2, C4 H6 N'
_chemical_formula_sum 'C28 H34 N O2'
_chemical_formula_weight 416.56
_space_group_crystal_system monoclinic
_space_group_IT_number 15
_space_group_name_Hall '-C 2yc'
_space_group_name_H-M_alt 'C 1 2/c 1'
_atom_sites_solution_hydrogens mixed
_atom_sites_solution_primary direct
_audit_creation_date 2020-09-16
_audit_creation_method
;
Olex2 1.2
(compiled 2018.05.29 svn.r3508 for OlexSys, GUI svn.r5506)
;
_cell_angle_alpha 90
_cell_angle_beta 100.410(5)
_cell_angle_gamma 90
_cell_formula_units_Z 8
_cell_length_a 49.281(20)
_cell_length_b 8.517(3)
_cell_length_c 11.787(4)
_cell_measurement_reflns_used 67.679
_cell_measurement_temperature 566(2)
_cell_measurement_theta_max 72.897
_cell_measurement_theta_min 5.279
_cell_volume 4866(3)
_computing_molecular_graphics 'Olex2 (Dolomanov et al., 2009)'
_computing_publication_material 'Olex2 (Dolomanov et al., 2009)'
_computing_structure_refinement 'ShelXL (Sheldrick, 2015)'
_computing_structure_solution 'ShelXS (Sheldrick, 2008)'
_diffrn_ambient_temperature 566.3
_diffrn_measured_fraction_theta_full 0.996
_diffrn_measured_fraction_theta_max 0.976
_diffrn_measurement_device_type 'Bruker P4'
_diffrn_measurement_method '\w scans'
_diffrn_radiation_monochromator graphite
_diffrn_radiation_type CuK\a
_diffrn_radiation_wavelength 1.54178
_diffrn_reflns_av_R_equivalents 0.0710
_diffrn_reflns_av_unetI/netI 0.0525
_diffrn_reflns_Laue_measured_fraction_full 0.996
_diffrn_reflns_Laue_measured_fraction_max 0.976
_diffrn_reflns_limit_h_max 54
_diffrn_reflns_limit_h_min -60
_diffrn_reflns_limit_k_max 10
_diffrn_reflns_limit_k_min -7
_diffrn_reflns_limit_l_max 14
_diffrn_reflns_limit_l_min -12
_diffrn_reflns_number 17931
_diffrn_reflns_point_group_measured_fraction_full 0.996
_diffrn_reflns_point_group_measured_fraction_max 0.976
_diffrn_reflns_theta_full 67.679
_diffrn_reflns_theta_max 72.679
_diffrn_reflns_theta_min 5.273
_exptl_absorpt_coefficient_mu 0.546
_exptl_absorpt_correction_type none
_exptl_crystal_colour Colorless
_exptl_crystal_density_diffrn 1.137
_exptl_crystal_density_method "'not measured'"
_exptl_crystal_description Prism
_exptl_crystal_F_000 1800
_exptl_crystal_size_max 0.2
_exptl_crystal_size_mid 0.2
_exptl_crystal_size_min 0.2
_refine_diff_density_max 0.370
_refine_diff_density_min -0.231
_refine_diff_density_rms 0.047
_refine_ls_extinction_method none
_refine_ls_goodness_of_fit_ref 0.961
_refine_ls_hydrogen_treatment mixed
_refine_ls_matrix_type full
_refine_ls_number_parameters 296
_refine_ls_number_reflns 4729
_refine_ls_number_restraints 2
_refine_ls_restrained_S_all 0.962
_refine_ls_R_factor_all 0.0804
_refine_ls_R_factor_gt 0.0621
_refine_ls_shift/su_max 0.000
_refine_ls_shift/su_mean 0.000
_refine_ls_structure_factor_coef Fsqd
_refine_ls_weighting_details 'w=1/[\s^2^(Fo^2^)+(0.1065P)^2^] where P=(Fo^2^+2Fc^2^)/3'
_refine_ls_weighting_scheme calc
_refine_ls_wR_factor_gt 0.1693
_refine_ls_wR_factor_ref 0.1887
_reflns_Friedel_coverage 0.000
_reflns_number_gt 2886
_reflns_number_total 4729
_reflns_threshold_expression 'I > 2\s(I)'
_cod_data_source_file 2BEX-LIG.cif
_cod_data_source_block 2BEX-LIG
_cod_database_code 1559277
_shelx_shelxl_version_number 2018/3
_shelx_space_group_comment
;
The symmetry employed for this shelxl refinement is uniquely defined
by the following loop, which should always be used as a source of
symmetry information in preference to the above space-group names.
They are only intended as comments.
;
_olex2_refinement_description
;
1. Fixed Uiso
 At 1.2 times of:
  All C(H) groups, All C(H,H) groups
 At 1.5 times of:
  All C(H,H,H) groups, All O(H) groups
2. Rigid bond restraints
 C2, C7
 with sigma for 1-2 distances of 0.001 and sigma for 1-3 distances of 0.001
 C2, C1
 with sigma for 1-2 distances of 0.001 and sigma for 1-3 distances of 0.001
3.a Secondary CH2 refined with riding coordinates:
 C18(H18A,H18B), C17(H17A,H17B)
3.b Aromatic/amide H refined with riding coordinates:
 C15(H15), C12(H12), C6(H6), C4(H4), C3(H3), C7(H7)
3.c Idealised Me refined as rotating group:
 C20(H20A,H20B,H20C), C21(H21A,H21B,H21C), C23(H23A,H23B,H23C), C24(H24A,H24B,
 H24C), C22(H22A,H22B,H22C), C28(H28A,H28B,H28C), C25(H25A,H25B,H25C)
3.d Idealised tetrahedral OH refined as rotating group:
 O2(H2)
;
_olex2_submission_special_instructions 'No special instructions were received'

loop_
_space_group_symop_operation_xyz
'x, y, z'
'-x, y, -z+1/2'
'x+1/2, y+1/2, z'
'-x+1/2, y+1/2, -z+1/2'
'-x, -y, -z'
'x, -y, z-1/2'
'-x+1/2, -y+1/2, -z'
'x+1/2, -y+1/2, z-1/2'

loop_
_atom_site_label
_atom_site_type_symbol
_atom_site_fract_x
_atom_site_fract_y
_atom_site_fract_z
_atom_site_U_iso_or_equiv
_atom_site_adp_type
_atom_site_occupancy
_atom_site_site_symmetry_order
_atom_site_calc_flag
_atom_site_refinement_flags_posn
_atom_site_refinement_flags_adp
_atom_site_refinement_flags_occupancy
_atom_site_disorder_assembly
_atom_site_disorder_group
C10 C 0.10768(3) 0.1147(2) 0.01276(13) 0.0450(4) Uani 1 1 d . . . . .
C15 C 0.08037(3) 0.1220(2) 0.02690(14) 0.0474(4) Uani 1 1 d . . . . .
H15 H 0.068932 0.037609 0.001034 0.057 Uiso 1 1 calc R . . . .
C13 C 0.08649(4) 0.3720(2) 0.11960(14) 0.0487(4) Uani 1 1 d . . . . .
C8 C 0.11713(3) -0.0218(2) -0.04900(14) 0.0490(4) Uani 1 1 d . . . . .
C12 C 0.11389(4) 0.3648(2) 0.10383(15) 0.0523(4) Uani 1 1 d . . . . .
H12 H 0.125385 0.448802 0.129870 0.063 Uiso 1 1 calc R . . . .
C11 C 0.12498(3) 0.2408(2) 0.05208(14) 0.0491(4) Uani 1 1 d . . . . .
C5 C 0.13945(3) -0.1242(2) 0.01060(15) 0.0495(4) Uani 1 1 d . . . . .
C14 C 0.06905(3) 0.2481(2) 0.07753(14) 0.0484(4) Uani 1 1 d . . . . .
O2 O 0.20857(4) -0.4231(2) 0.29023(15) 0.0944(6) Uani 1 1 d . . . . .
H2 H 0.220069 -0.489273 0.316786 0.142 Uiso 1 1 calc GR . . . .
C2 C 0.18131(4) -0.3231(3) 0.12191(19) 0.0609(5) Uani 1 1 d . U . . .
O1 O 0.21510(3) -0.5230(2) 0.12336(15) 0.0849(5) Uani 1 1 d . . . . .
C6 C 0.14681(4) -0.1245(3) 0.13076(16) 0.0604(5) Uani 1 1 d . . . . .
H6 H 0.137794 -0.058168 0.174443 0.073 Uiso 1 1 calc R . . . .
C4 C 0.15391(4) -0.2253(3) -0.05056(17) 0.0593(5) Uani 1 1 d . . . . .
H4 H 0.149633 -0.225798 -0.130710 0.071 Uiso 1 1 calc R . . . .
C3 C 0.17415(4) -0.3237(3) 0.00357(18) 0.0626(5) Uani 1 1 d . . . . .
H3 H 0.183077 -0.391139 -0.039751 0.075 Uiso 1 1 calc R . . . .
C7 C 0.16754(4) -0.2236(3) 0.18537(17) 0.0658(5) Uani 1 1 d . U . . .
H7 H 0.172224 -0.223102 0.265426 0.079 Uiso 1 1 calc R . . . .
C16 C 0.03830(4) 0.2432(3) 0.08445(18) 0.0633(5) Uani 1 1 d . . . . .
C19 C 0.07678(5) 0.5159(3) 0.17881(18) 0.0648(6) Uani 1 1 d . . . . .
C9 C 0.10425(5) -0.0518(3) -0.15647(18) 0.0673(6) Uani 1 1 d . . . . .
C20 C 0.15448(4) 0.2492(3) 0.0324(2) 0.0714(6) Uani 1 1 d . . . . .
H20A H 0.164844 0.163345 0.071368 0.107 Uiso 1 1 calc GR . . . .
H20B H 0.162603 0.346661 0.062047 0.107 Uiso 1 1 calc GR . . . .
H20C H 0.154683 0.242764 -0.048781 0.107 Uiso 1 1 calc GR . . . .
C1 C 0.20340(4) -0.4338(3) 0.1769(2) 0.0661(6) Uani 1 1 d . U . . .
C21 C 0.09683(7) 0.5554(4) 0.2902(2) 0.1021(10) Uani 1 1 d . . . . .
H21A H 0.098779 0.465925 0.340563 0.153 Uiso 1 1 calc GR . . . .
H21B H 0.089809 0.642560 0.327609 0.153 Uiso 1 1 calc GR . . . .
H21C H 0.114490 0.582289 0.272153 0.153 Uiso 1 1 calc GR . . . .
C23 C 0.02101(5) 0.2074(4) -0.0332(2) 0.0942(9) Uani 1 1 d . . . . .
H23A H 0.025207 0.282028 -0.088583 0.141 Uiso 1 1 calc GR . . . .
H23B H 0.001792 0.214178 -0.028717 0.141 Uiso 1 1 calc GR . . . .
H23C H 0.025137 0.103407 -0.056540 0.141 Uiso 1 1 calc GR . . . .
C18 C 0.04881(6) 0.4817(4) 0.2120(3) 0.0985(9) Uani 1 1 d . . . . .
H18A H 0.051657 0.415865 0.280342 0.118 Uiso 1 1 calc R . . . .
H18B H 0.040817 0.579798 0.231783 0.118 Uiso 1 1 calc R . . . .
C17 C 0.02919(5) 0.4040(4) 0.1216(3) 0.0938(9) Uani 1 1 d . . . . .
H17A H 0.025817 0.472038 0.054575 0.113 Uiso 1 1 calc R . . . .
H17B H 0.011841 0.391514 0.148567 0.113 Uiso 1 1 calc R . . . .
C24 C 0.03333(5) 0.1156(4) 0.1691(3) 0.0966(9) Uani 1 1 d . . . . .
H24A H 0.039434 0.016292 0.144457 0.145 Uiso 1 1 calc GR . . . .
H24B H 0.013992 0.110019 0.171670 0.145 Uiso 1 1 calc GR . . . .
H24C H 0.043431 0.140067 0.244533 0.145 Uiso 1 1 calc GR . . . .
C22 C 0.07553(7) 0.6574(3) 0.0984(3) 0.0964(9) Uani 1 1 d . . . . .
H22A H 0.093259 0.672968 0.077284 0.145 Uiso 1 1 calc GR . . . .
H22B H 0.070542 0.749274 0.137078 0.145 Uiso 1 1 calc GR . . . .
H22C H 0.061994 0.638777 0.030227 0.145 Uiso 1 1 calc GR . . . .
N1 N 0.24245(4) 0.3503(2) 0.40821(14) 0.0660(5) Uani 1 1 d . . . . .
C26 C 0.23286(4) 0.2021(3) 0.40411(17) 0.0635(6) Uani 1 1 d . . . . .
C27 C 0.25960(4) 0.3991(3) 0.50235(17) 0.0632(5) Uani 1 1 d . . . . .
C28 C 0.27026(6) 0.5632(3) 0.5042(2) 0.0898(8) Uani 1 1 d . . . . .
H28A H 0.289885 0.561270 0.508024 0.135 Uiso 1 1 calc GR . . . .
H28B H 0.266062 0.617226 0.570383 0.135 Uiso 1 1 calc GR . . . .
H28C H 0.261701 0.616830 0.435302 0.135 Uiso 1 1 calc GR . . . .
C25 C 0.21421(5) 0.1493(4) 0.2968(2) 0.0849(7) Uani 1 1 d . . . . .
H25A H 0.212932 0.230212 0.239368 0.127 Uiso 1 1 calc GR . . . .
H25B H 0.196205 0.128202 0.313475 0.127 Uiso 1 1 calc GR . . . .
H25C H 0.221509 0.055537 0.268524 0.127 Uiso 1 1 calc GR . . . .
H9A H 0.0898(4) 0.023(3) -0.1925(18) 0.065(6) Uiso 1 1 d . . . . .
H9B H 0.1086(5) -0.140(3) -0.201(2) 0.080(7) Uiso 1 1 d . . . . .

loop_
_atom_site_aniso_label
_atom_site_aniso_U_11
_atom_site_aniso_U_22
_atom_site_aniso_U_33
_atom_site_aniso_U_23
_atom_site_aniso_U_13
_atom_site_aniso_U_12
C10 0.0472(9) 0.0471(10) 0.0378(8) 0.0028(7) -0.0004(6) 0.0028(7)
C15 0.0474(9) 0.0461(10) 0.0454(9) -0.0010(7) -0.0004(7) -0.0038(8)
C13 0.0580(10) 0.0467(10) 0.0388(8) 0.0010(7) 0.0016(7) 0.0021(8)
C8 0.0503(9) 0.0503(11) 0.0440(9) 0.0000(7) 0.0025(7) 0.0016(8)
C12 0.0558(10) 0.0487(11) 0.0481(9) -0.0017(8) -0.0014(7) -0.0062(8)
C11 0.0452(9) 0.0532(11) 0.0453(9) 0.0031(8) -0.0013(7) -0.0018(8)
C5 0.0484(9) 0.0501(11) 0.0491(10) 0.0035(8) 0.0063(7) 0.0009(8)
C14 0.0474(9) 0.0518(11) 0.0448(9) 0.0043(7) 0.0047(7) 0.0010(8)
O2 0.1057(13) 0.0901(14) 0.0770(11) 0.0127(9) -0.0115(9) 0.0267(11)
C2 0.0485(9) 0.0566(12) 0.0760(13) 0.0101(9) 0.0067(8) -0.0027(8)
O1 0.0746(10) 0.0886(13) 0.0922(12) 0.0185(10) 0.0165(9) 0.0251(9)
C6 0.0635(11) 0.0652(13) 0.0497(10) 0.0025(9) 0.0027(8) 0.0098(10)
C4 0.0587(10) 0.0627(13) 0.0569(11) 0.0013(9) 0.0115(8) 0.0079(10)
C3 0.0611(11) 0.0617(13) 0.0663(12) 0.0050(10) 0.0146(9) 0.0083(10)
C7 0.0707(12) 0.0705(14) 0.0506(10) 0.0053(9) -0.0035(8) 0.0037(10)
C16 0.0502(10) 0.0672(14) 0.0729(13) -0.0013(10) 0.0119(9) 0.0027(9)
C19 0.0777(13) 0.0556(13) 0.0598(12) -0.0117(9) 0.0087(10) 0.0051(10)
C9 0.0747(13) 0.0672(15) 0.0535(12) -0.0091(10) -0.0062(10) 0.0135(12)
C20 0.0508(10) 0.0722(15) 0.0896(15) -0.0032(12) 0.0088(10) -0.0074(10)
C1 0.0582(11) 0.0662(14) 0.0724(14) 0.0094(11) 0.0081(10) 0.0035(10)
C21 0.132(2) 0.093(2) 0.0748(16) -0.0340(15) 0.0004(16) 0.0112(18)
C23 0.0520(11) 0.125(3) 0.0982(18) -0.0103(17) -0.0072(11) 0.0010(14)
C18 0.0975(18) 0.094(2) 0.110(2) -0.0326(17) 0.0363(17) 0.0112(17)
C17 0.0671(14) 0.096(2) 0.120(2) -0.0222(17) 0.0214(14) 0.0161(14)
C24 0.0695(14) 0.115(2) 0.112(2) 0.0253(18) 0.0363(14) -0.0042(15)
C22 0.133(2) 0.0561(15) 0.0982(19) 0.0012(14) 0.0166(17) 0.0170(15)
N1 0.0654(10) 0.0714(13) 0.0572(10) 0.0109(8) 0.0008(8) 0.0153(9)
C26 0.0586(11) 0.0760(15) 0.0534(11) 0.0031(10) 0.0033(8) 0.0181(11)
C27 0.0600(11) 0.0701(14) 0.0578(11) 0.0067(10) 0.0062(9) 0.0150(10)
C28 0.1023(18) 0.0757(18) 0.0859(17) 0.0105(14) 0.0024(14) -0.0050(15)
C25 0.0884(16) 0.097(2) 0.0615(13) 0.0024(13) -0.0076(11) 0.0069(15)

loop_
_atom_type_symbol
_atom_type_description
_atom_type_scat_dispersion_real
_atom_type_scat_dispersion_imag
_atom_type_scat_source
C C 0.0181 0.0091 'International Tables Vol C Tables 4.2.6.8 and 6.1.1.4'
H H 0.0000 0.0000 'International Tables Vol C Tables 4.2.6.8 and 6.1.1.4'
N N 0.0311 0.0180 'International Tables Vol C Tables 4.2.6.8 and 6.1.1.4'
O O 0.0492 0.0322 'International Tables Vol C Tables 4.2.6.8 and 6.1.1.4'

loop_
_geom_angle_atom_site_label_1
_geom_angle_atom_site_label_2
_geom_angle_atom_site_label_3
_geom_angle
_geom_angle_site_symmetry_1
_geom_angle_site_symmetry_3
_geom_angle_publ_flag
C15 C10 C8 119.28(16) . . ?
C15 C10 C11 118.21(16) . . ?
C11 C10 C8 122.42(15) . . ?
C10 C15 H15 118.0 . . ?
C10 C15 C14 123.93(17) . . ?
C14 C15 H15 118.0 . . ?
C12 C13 C19 119.04(17) . . ?
C14 C13 C12 117.89(16) . . ?
C14 C13 C19 123.05(16) . . ?
C5 C8 C10 119.96(15) . . ?
C9 C8 C10 118.41(18) . . ?
C9 C8 C5 121.58(18) . . ?
C13 C12 H12 117.9 . . ?
C11 C12 C13 124.18(17) . . ?
C11 C12 H12 117.9 . . ?
C10 C11 C20 122.00(17) . . ?
C12 C11 C10 117.91(15) . . ?
C12 C11 C20 119.97(17) . . ?
C6 C5 C8 121.19(16) . . ?
C6 C5 C4 117.27(17) . . ?
C4 C5 C8 121.54(16) . . ?
C15 C14 C13 117.84(15) . . ?
C15 C14 C16 118.55(17) . . ?
C13 C14 C16 123.61(17) . . ?
C1 O2 H2 109.5 . . ?
C3 C2 C7 119.24(19) . . ?
C3 C2 C1 118.05(19) . . ?
C7 C2 C1 122.7(2) . . ?
C5 C6 H6 119.8 . . ?
C7 C6 C5 120.35(19) . . ?
C7 C6 H6 119.8 . . ?
C5 C4 H4 118.9 . . ?
C3 C4 C5 122.21(18) . . ?
C3 C4 H4 118.9 . . ?
C2 C3 H3 119.9 . . ?
C4 C3 C2 120.14(19) . . ?
C4 C3 H3 119.9 . . ?
C2 C7 C6 120.78(19) . . ?
C2 C7 H7 119.6 . . ?
C6 C7 H7 119.6 . . ?
C23 C16 C14 110.68(16) . . ?
C23 C16 C17 107.2(2) . . ?
C23 C16 C24 108.9(2) . . ?
C17 C16 C14 109.57(18) . . ?
C24 C16 C14 109.36(18) . . ?
C24 C16 C17 111.1(2) . . ?
C13 C19 C21 111.12(19) . . ?
C18 C19 C13 109.57(19) . . ?
C18 C19 C21 107.1(2) . . ?
C22 C19 C13 109.26(17) . . ?
C22 C19 C21 107.9(2) . . ?
C22 C19 C18 111.9(2) . . ?
C8 C9 H9A 117.8(13) . . ?
C8 C9 H9B 123.6(15) . . ?
H9A C9 H9B 118.6(19) . . ?
C11 C20 H20A 109.5 . . ?
C11 C20 H20B 109.5 . . ?
C11 C20 H20C 109.5 . . ?
H20A C20 H20B 109.5 . . ?
H20A C20 H20C 109.5 . . ?
H20B C20 H20C 109.5 . . ?
O2 C1 C2 112.8(2) . . ?
O1 C1 O2 123.7(2) . . ?
O1 C1 C2 123.5(2) . . ?
C19 C21 H21A 109.5 . . ?
C19 C21 H21B 109.5 . . ?
C19 C21 H21C 109.5 . . ?
H21A C21 H21B 109.5 . . ?
H21A C21 H21C 109.5 . . ?
H21B C21 H21C 109.5 . . ?
C16 C23 H23A 109.5 . . ?
C16 C23 H23B 109.5 . . ?
C16 C23 H23C 109.5 . . ?
H23A C23 H23B 109.5 . . ?
H23A C23 H23C 109.5 . . ?
H23B C23 H23C 109.5 . . ?
C19 C18 H18A 108.7 . . ?
C19 C18 H18B 108.7 . . ?
H18A C18 H18B 107.6 . . ?
C17 C18 C19 114.1(2) . . ?
C17 C18 H18A 108.7 . . ?
C17 C18 H18B 108.7 . . ?
C16 C17 H17A 108.5 . . ?
C16 C17 H17B 108.5 . . ?
C18 C17 C16 115.1(2) . . ?
C18 C17 H17A 108.5 . . ?
C18 C17 H17B 108.5 . . ?
H17A C17 H17B 107.5 . . ?
C16 C24 H24A 109.5 . . ?
C16 C24 H24B 109.5 . . ?
C16 C24 H24C 109.5 . . ?
H24A C24 H24B 109.5 . . ?
H24A C24 H24C 109.5 . . ?
H24B C24 H24C 109.5 . . ?
C19 C22 H22A 109.5 . . ?
C19 C22 H22B 109.5 . . ?
C19 C22 H22C 109.5 . . ?
H22A C22 H22B 109.5 . . ?
H22A C22 H22C 109.5 . . ?
H22B C22 H22C 109.5 . . ?
C27 N1 C26 119.21(19) . . ?
N1 C26 C27 120.6(2) . 7_556 ?
N1 C26 C25 118.1(2) . . ?
C27 C26 C25 121.2(2) 7_556 . ?
N1 C27 C26 120.2(2) . 7_556 ?
N1 C27 C28 118.2(2) . . ?
C26 C27 C28 121.6(2) 7_556 . ?
C27 C28 H28A 109.5 . . ?
C27 C28 H28B 109.5 . . ?
C27 C28 H28C 109.5 . . ?
H28A C28 H28B 109.5 . . ?
H28A C28 H28C 109.5 . . ?
H28B C28 H28C 109.5 . . ?
C26 C25 H25A 109.5 . . ?
C26 C25 H25B 109.5 . . ?
C26 C25 H25C 109.5 . . ?
H25A C25 H25B 109.5 . . ?
H25A C25 H25C 109.5 . . ?
H25B C25 H25C 109.5 . . ?

loop_
_geom_bond_atom_site_label_1
_geom_bond_atom_site_label_2
_geom_bond_distance
_geom_bond_site_symmetry_2
_geom_bond_publ_flag
C10 C15 1.387(2) . ?
C10 C8 1.491(3) . ?
C10 C11 1.397(3) . ?
C15 H15 0.9300 . ?
C15 C14 1.393(3) . ?
C13 C12 1.397(3) . ?
C13 C14 1.394(3) . ?
C13 C19 1.530(3) . ?
C8 C5 1.478(3) . ?
C8 C9 1.335(3) . ?
C12 H12 0.9300 . ?
C12 C11 1.380(3) . ?
C11 C20 1.515(3) . ?
C5 C6 1.397(3) . ?
C5 C4 1.398(3) . ?
C14 C16 1.533(3) . ?
O2 H2 0.8200 . ?
O2 C1 1.317(3) . ?
C2 C3 1.376(3) . ?
C2 C7 1.387(3) . ?
C2 C1 1.496(3) . ?
O1 C1 1.200(3) . ?
C6 H6 0.9300 . ?
C6 C7 1.390(3) . ?
C4 H4 0.9300 . ?
C4 C3 1.369(3) . ?
C3 H3 0.9300 . ?
C7 H7 0.9300 . ?
C16 C23 1.521(3) . ?
C16 C17 1.530(4) . ?
C16 C24 1.525(3) . ?
C19 C21 1.531(4) . ?
C19 C18 1.528(3) . ?
C19 C22 1.527(4) . ?
C9 H9A 0.99(2) . ?
C9 H9B 0.96(3) . ?
C20 H20A 0.9600 . ?
C20 H20B 0.9600 . ?
C20 H20C 0.9600 . ?
C21 H21A 0.9600 . ?
C21 H21B 0.9600 . ?
C21 H21C 0.9600 . ?
C23 H23A 0.9600 . ?
C23 H23B 0.9600 . ?
C23 H23C 0.9600 . ?
C18 H18A 0.9700 . ?
C18 H18B 0.9700 . ?
C18 C17 1.461(4) . ?
C17 H17A 0.9700 . ?
C17 H17B 0.9700 . ?
C24 H24A 0.9600 . ?
C24 H24B 0.9600 . ?
C24 H24C 0.9600 . ?
C22 H22A 0.9600 . ?
C22 H22B 0.9600 . ?
C22 H22C 0.9600 . ?
N1 C26 1.345(3) . ?
N1 C27 1.334(3) . ?
C26 C27 1.396(3) 7_556 ?
C26 C25 1.492(3) . ?
C27 C28 1.492(3) . ?
C28 H28A 0.9600 . ?
C28 H28B 0.9600 . ?
C28 H28C 0.9600 . ?
C25 H25A 0.9600 . ?
C25 H25B 0.9600 . ?
C25 H25C 0.9600 . ?

loop_
_geom_torsion_atom_site_label_1
_geom_torsion_atom_site_label_2
_geom_torsion_atom_site_label_3
_geom_torsion_atom_site_label_4
_geom_torsion
_geom_torsion_site_symmetry_1
_geom_torsion_site_symmetry_2
_geom_torsion_site_symmetry_3
_geom_torsion_site_symmetry_4
_geom_torsion_publ_flag
C10 C15 C14 C13 -2.1(2) . . . . ?
C10 C15 C14 C16 178.16(17) . . . . ?
C10 C8 C5 C6 17.9(3) . . . . ?
C10 C8 C5 C4 -162.59(18) . . . . ?
C15 C10 C8 C5 -120.18(18) . . . . ?
C15 C10 C8 C9 57.2(2) . . . . ?
C15 C10 C11 C12 0.6(2) . . . . ?
C15 C10 C11 C20 -175.27(17) . . . . ?
C15 C14 C16 C23 -51.5(3) . . . . ?
C15 C14 C16 C17 -169.5(2) . . . . ?
C15 C14 C16 C24 68.5(2) . . . . ?
C13 C12 C11 C10 0.1(3) . . . . ?
C13 C12 C11 C20 176.12(17) . . . . ?
C13 C14 C16 C23 128.8(2) . . . . ?
C13 C14 C16 C17 10.8(3) . . . . ?
C13 C14 C16 C24 -111.2(2) . . . . ?
C13 C19 C18 C17 -44.6(3) . . . . ?
C8 C10 C15 C14 -176.35(16) . . . . ?
C8 C10 C11 C12 177.22(15) . . . . ?
C8 C10 C11 C20 1.3(3) . . . . ?
C8 C5 C6 C7 178.89(18) . . . . ?
C8 C5 C4 C3 -178.29(18) . . . . ?
C12 C13 C14 C15 2.7(2) . . . . ?
C12 C13 C14 C16 -177.54(17) . . . . ?
C12 C13 C19 C21 -48.5(3) . . . . ?
C12 C13 C19 C18 -166.7(2) . . . . ?
C12 C13 C19 C22 70.4(2) . . . . ?
C11 C10 C15 C14 0.3(2) . . . . ?
C11 C10 C8 C5 63.3(2) . . . . ?
C11 C10 C8 C9 -119.3(2) . . . . ?
C5 C6 C7 C2 0.2(3) . . . . ?
C5 C4 C3 C2 -1.4(3) . . . . ?
C14 C13 C12 C11 -1.8(3) . . . . ?
C14 C13 C19 C21 133.2(2) . . . . ?
C14 C13 C19 C18 15.0(3) . . . . ?
C14 C13 C19 C22 -107.9(2) . . . . ?
C14 C16 C17 C18 -40.8(3) . . . . ?
C6 C5 C4 C3 1.2(3) . . . . ?
C4 C5 C6 C7 -0.6(3) . . . . ?
C3 C2 C7 C6 -0.3(3) . . . . ?
C3 C2 C1 O2 180.0(2) . . . . ?
C3 C2 C1 O1 -0.2(3) . . . . ?
C7 C2 C3 C4 0.9(3) . . . . ?
C7 C2 C1 O2 -1.5(3) . . . . ?
C7 C2 C1 O1 178.3(2) . . . . ?
C19 C13 C12 C11 179.73(17) . . . . ?
C19 C13 C14 C15 -178.96(16) . . . . ?
C19 C13 C14 C16 0.8(3) . . . . ?
C19 C18 C17 C16 61.0(4) . . . . ?
C9 C8 C5 C6 -159.4(2) . . . . ?
C9 C8 C5 C4 20.1(3) . . . . ?
C1 C2 C3 C4 179.53(18) . . . . ?
C1 C2 C7 C6 -178.89(19) . . . . ?
C21 C19 C18 C17 -165.3(3) . . . . ?
C23 C16 C17 C18 -160.9(3) . . . . ?
C24 C16 C17 C18 80.2(3) . . . . ?
C22 C19 C18 C17 76.7(3) . . . . ?
C26 N1 C27 C26 -0.9(3) . . . 7_556 ?
C26 N1 C27 C28 179.2(2) . . . . ?
C27 N1 C26 C27 0.9(3) . . . 7_556 ?
C27 N1 C26 C25 -178.63(18) . . . . ?
